data_7040382
loop_
_publ_author_name
'Huang, Haifeng'
'Shi, Yameng'
'Liu, Yanfang'
'Yang, Jun'

_publ_section_title
;
 1,2,4,5-Dioxadiazine-functionalized [N-NO2](-) furazan energetic salts.
;
_journal_issue 39
_journal_name_full 'Dalton transactions (Cambridge, England : 2003)'
_journal_page_first 15382
_journal_paper_doi 10.1039/c6dt02993k
_journal_volume 45
_journal_year 2016
_chemical_formula_sum 'C6 H2 N10 O8'
_chemical_formula_weight 342.18
_chemical_name_systematic
; 
 ? 
;
_space_group_crystal_system trigonal
_space_group_IT_number 148
_space_group_name_Hall '-R 3'
_space_group_name_H-M_alt 'R -3 :H'
_symmetry_space_group_name_Hall '-R 3'
_symmetry_space_group_name_H-M 'R -3 :H'
_atom_sites_solution_hydrogens difmap
_audit_creation_method SHELXL-2013
_audit_update_record
;
2016-07-24 deposited with the CCDC.
2016-08-19 downloaded from the CCDC.
;
_cell_angle_alpha 90
_cell_angle_beta 90
_cell_angle_gamma 120
_cell_formula_units_Z 9
_cell_length_a 24.929(3)
_cell_length_b 24.929(3)
_cell_length_c 5.2298(9)
_cell_measurement_reflns_used 1658
_cell_measurement_temperature 293(2)
_cell_measurement_theta_max 49.922
_cell_measurement_theta_min 5.659
_cell_volume 2814.7(7)
_computing_cell_refinement 'Bruker SMART'
_computing_data_collection 'Bruker SMART'
_computing_data_reduction 'Bruker SHELXTL'
_computing_molecular_graphics 'Bruker SHELXTL'
_computing_publication_material 'Bruker SHELXTL'
_computing_structure_refinement 'SHELXL-2013 (Sheldrick, 2013)'
_computing_structure_solution 'Bruker SHELXTL'
_diffrn_ambient_temperature 293(2)
_diffrn_measured_fraction_theta_full 0.959
_diffrn_measured_fraction_theta_max 0.992
_diffrn_measurement_device_type 'CCD area detector'
_diffrn_measurement_method 'phi and omega scans'
_diffrn_radiation_type MoK\a
_diffrn_radiation_wavelength 0.71073
_diffrn_reflns_av_R_equivalents 0.0416
_diffrn_reflns_av_unetI/netI 0.0274
_diffrn_reflns_Laue_measured_fraction_full 0.959
_diffrn_reflns_Laue_measured_fraction_max 0.992
_diffrn_reflns_limit_h_max 29
_diffrn_reflns_limit_h_min -29
_diffrn_reflns_limit_k_max 22
_diffrn_reflns_limit_k_min -29
_diffrn_reflns_limit_l_max 6
_diffrn_reflns_limit_l_min -6
_diffrn_reflns_number 5145
_diffrn_reflns_point_group_measured_fraction_full 0.959
_diffrn_reflns_point_group_measured_fraction_max 0.992
_diffrn_reflns_theta_full 25.242
_diffrn_reflns_theta_max 24.958
_diffrn_reflns_theta_min 2.830
_exptl_absorpt_coefficient_mu 0.168
_exptl_absorpt_correction_T_max 0.7456
_exptl_absorpt_correction_T_min 0.6137
_exptl_absorpt_correction_type multi-scan
_exptl_absorpt_process_details sadabs
_exptl_crystal_colour colorless
_exptl_crystal_density_diffrn 1.817
_exptl_crystal_description prismatic
_exptl_crystal_F_000 1548
_exptl_crystal_size_max 0.180
_exptl_crystal_size_mid 0.110
_exptl_crystal_size_min 0.080
_platon_squeeze_details
;
;
_refine_diff_density_max 0.237
_refine_diff_density_min -0.215
_refine_diff_density_rms 0.046
_refine_ls_extinction_expression Fc^*^=kFc[1+0.001xFc^2^\l^3^/sin(2\q)]^-1/4^
_refine_ls_extinction_method SHELXL
_refine_ls_goodness_of_fit_ref 1.108
_refine_ls_hydrogen_treatment refall
_refine_ls_matrix_type full
_refine_ls_number_parameters 114
_refine_ls_number_reflns 1091
_refine_ls_number_restraints 0
_refine_ls_restrained_S_all 1.108
_refine_ls_R_factor_all 0.0445
_refine_ls_R_factor_gt 0.0403
_refine_ls_shift/su_max 0.000
_refine_ls_shift/su_mean 0.000
_refine_ls_structure_factor_coef Fsqd
_refine_ls_weighting_details 'w=1/[\s^2^(Fo^2^)+(0.0473P)^2^+2.6163P] where P=(Fo^2^+2Fc^2^)/3'
_refine_ls_weighting_scheme calc
_refine_ls_wR_factor_gt 0.0971
_refine_ls_wR_factor_ref 0.1001
_reflns_Friedel_coverage 0.000
_reflns_number_gt 997
_reflns_number_total 1091
_reflns_threshold_expression 'I > 2\s(I)'
_cod_data_source_file c6dt02993k2.cif
_cod_data_source_block cd16308
_cod_depositor_comments 'Adding full bibliography for 7040382--7040385.cif.'
_cod_original_cell_volume 2814.7(9)
_cod_database_code 7040382
_shelx_space_group_comment
; 
The symmetry employed for this shelxl refinement is uniquely defined 
by the following loop, which should always be used as a source of 
symmetry information in preference to the above space-group names. 
They are only intended as comments. 
;
_shelx_estimated_absorpt_t_min 0.970
_shelx_estimated_absorpt_t_max 0.987
_shelxl_version_number 2013-4

loop_
_space_group_symop_operation_xyz
'x, y, z'
'-y, x-y, z'
'-x+y, -x, z'
'x+2/3, y+1/3, z+1/3'
'-y+2/3, x-y+1/3, z+1/3'
'-x+y+2/3, -x+1/3, z+1/3'
'x+1/3, y+2/3, z+2/3'
'-y+1/3, x-y+2/3, z+2/3'
'-x+y+1/3, -x+2/3, z+2/3'
'-x, -y, -z'
'y, -x+y, -z'
'x-y, x, -z'
'-x+2/3, -y+1/3, -z+1/3'
'y+2/3, -x+y+1/3, -z+1/3'
'x-y+2/3, x+1/3, -z+1/3'
'-x+1/3, -y+2/3, -z+2/3'
'y+1/3, -x+y+2/3, -z+2/3'
'x-y+1/3, x+2/3, -z+2/3'

loop_
_atom_site_label
_atom_site_type_symbol
_atom_site_fract_x
_atom_site_fract_y
_atom_site_fract_z
_atom_site_U_iso_or_equiv
_atom_site_adp_type
_atom_site_occupancy
_atom_site_site_symmetry_order
_atom_site_calc_flag
N1 N 0.87459(8) 0.30077(7) 0.9359(3) 0.0414(5) Uani 1 1 d
N2 N 0.97222(8) 0.38356(7) 0.9607(3) 0.0411(5) Uani 1 1 d
N3 N 0.94470(7) 0.44961(7) 0.4208(3) 0.0346(4) Uani 1 1 d
N4 N 0.84104(7) 0.33268(8) 0.5688(4) 0.0402(5) Uani 1 1 d
N5 N 0.78444(8) 0.28114(7) 0.5420(4) 0.0416(5) Uani 1 1 d
O1 O 0.93094(7) 0.32814(6) 1.0649(3) 0.0466(4) Uani 1 1 d
O2 O 0.97379(6) 0.50680(6) 0.2815(3) 0.0467(4) Uani 1 1 d
O3 O 0.76774(8) 0.24159(7) 0.7026(3) 0.0598(5) Uani 1 1 d
O4 O 0.75638(7) 0.27970(7) 0.3502(4) 0.0604(5) Uani 1 1 d
C1 C 0.88269(8) 0.33966(8) 0.7542(3) 0.0308(4) Uani 1 1 d
C2 C 0.94374(8) 0.39199(8) 0.7719(3) 0.0302(4) Uani 1 1 d
C3 C 0.97255(8) 0.44849(8) 0.6195(3) 0.0298(4) Uani 1 1 d
H4 H 0.8463(10) 0.3599(10) 0.471(5) 0.041(6) Uiso 1 1 d

loop_
_atom_site_aniso_label
_atom_site_aniso_U_11
_atom_site_aniso_U_22
_atom_site_aniso_U_33
_atom_site_aniso_U_23
_atom_site_aniso_U_13
_atom_site_aniso_U_12
N1 0.0428(10) 0.0317(9) 0.0477(10) 0.0075(7) 0.0061(8) 0.0171(8)
N2 0.0425(10) 0.0359(9) 0.0409(10) 0.0029(7) -0.0009(7) 0.0167(8)
N3 0.0305(8) 0.0252(8) 0.0387(9) 0.0025(6) 0.0013(7) 0.0068(7)
N4 0.0333(9) 0.0220(8) 0.0537(11) 0.0084(8) -0.0034(8) 0.0050(7)
N5 0.0306(9) 0.0273(9) 0.0614(12) -0.0028(8) 0.0022(8) 0.0104(7)
O1 0.0519(9) 0.0415(8) 0.0434(8) 0.0108(6) -0.0006(7) 0.0211(7)
O2 0.0400(8) 0.0332(8) 0.0420(8) 0.0092(6) -0.0104(6) -0.0004(6)
O3 0.0463(9) 0.0359(8) 0.0756(11) 0.0160(8) 0.0126(8) 0.0043(7)
O4 0.0448(9) 0.0421(9) 0.0813(13) -0.0055(8) -0.0201(9) 0.0120(7)
C1 0.0319(10) 0.0244(9) 0.0372(10) 0.0015(7) 0.0069(8) 0.0149(8)
C2 0.0306(9) 0.0278(9) 0.0323(9) -0.0017(7) 0.0035(8) 0.0146(8)
C3 0.0263(9) 0.0261(9) 0.0321(9) -0.0024(7) 0.0025(7) 0.0094(8)

loop_
_atom_type_symbol
_atom_type_description
_atom_type_scat_dispersion_real
_atom_type_scat_dispersion_imag
_atom_type_scat_source
C C 0.0033 0.0016 'International Tables Vol C Tables 4.2.6.8 and 6.1.1.4'
H H 0.0000 0.0000 'International Tables Vol C Tables 4.2.6.8 and 6.1.1.4'
N N 0.0061 0.0033 'International Tables Vol C Tables 4.2.6.8 and 6.1.1.4'
O O 0.0106 0.0060 'International Tables Vol C Tables 4.2.6.8 and 6.1.1.4'

loop_
_geom_angle_atom_site_label_1
_geom_angle_atom_site_label_2
_geom_angle_atom_site_label_3
_geom_angle
_geom_angle_site_symmetry_1
_geom_angle_site_symmetry_3
C1 N1 O1 104.28(14) . .
C2 N2 O1 105.87(15) . .
C3 N3 O2 115.58(14) . .
N5 N4 C1 123.83(17) . .
N5 N4 H4 112.7(16) . .
C1 N4 H4 123.3(16) . .
O3 N5 O4 126.60(18) . .
O3 N5 N4 118.31(19) . .
O4 N5 N4 115.07(18) . .
N2 O1 N1 111.73(14) . .
C3 O2 N3 115.29(13) 10_766 .
N1 C1 N4 126.82(17) . .
N1 C1 C2 109.33(16) . .
N4 C1 C2 123.84(16) . .
N2 C2 C1 108.78(16) . .
N2 C2 C3 121.97(16) . .
C1 C2 C3 129.21(17) . .
N3 C3 O2 129.13(16) . 10_766
N3 C3 C2 117.56(16) . .
O2 C3 C2 113.30(15) 10_766 .

loop_
_geom_bond_atom_site_label_1
_geom_bond_atom_site_label_2
_geom_bond_distance
_geom_bond_site_symmetry_2
N1 C1 1.299(2) .
N1 O1 1.391(2) .
N2 C2 1.293(2) .
N2 O1 1.357(2) .
N3 C3 1.258(2) .
N3 O2 1.434(2) .
N4 N5 1.360(2) .
N4 C1 1.367(3) .
N4 H4 0.81(2) .
N5 O3 1.200(2) .
N5 O4 1.213(2) .
O2 C3 1.345(2) 10_766
C1 C2 1.429(3) .
C2 C3 1.457(2) .
C3 O2 1.345(2) 10_766

loop_
_geom_hbond_atom_site_label_D
_geom_hbond_atom_site_label_H
_geom_hbond_atom_site_label_A
_geom_hbond_distance_DH
_geom_hbond_distance_HA
_geom_hbond_distance_DA
_geom_hbond_angle_DHA
_geom_hbond_site_symmetry_A
N4 H4 O4 0.81(2) 2.32(2) 3.026(2) 147(2) 18_545
N4 H4 N3 0.81(2) 2.37(2) 2.871(2) 121.5(19) .
N4 H4 O4 0.81(2) 2.32(2) 3.026(2) 147(2) 18_545
N4 H4 N3 0.81(2) 2.37(2) 2.871(2) 121.5(19) .
N4 H4 O4 0.81(2) 2.32(2) 3.026(2) 147(2) 18_545
N4 H4 N3 0.81(2) 2.37(2) 2.871(2) 121.5(19) .
N4 H4 N3 0.81(2) 2.37(2) 2.871(2) 121.5(19) .
N4 H4 O4 0.81(2) 2.32(2) 3.026(2) 147(2) 18_545
N4 H4 N3 0.81(2) 2.37(2) 2.871(2) 121.5(19) .
N4 H4 O4 0.81(2) 2.32(2) 3.026(2) 147(2) 18_545
N4 H4 N3 0.81(2) 2.37(2) 2.871(2) 121.5(19) .
N4 H4 O4 0.81(2) 2.32(2) 3.026(2) 147(2) 18_545
N4 H4 N3 0.81(2) 2.37(2) 2.871(2) 121.5(19) .
N4 H4 O4 0.81(2) 2.32(2) 3.026(2) 147(2) 18_545

loop_
_geom_torsion_atom_site_label_1
_geom_torsion_atom_site_label_2
_geom_torsion_atom_site_label_3
_geom_torsion_atom_site_label_4
_geom_torsion
_geom_torsion_site_symmetry_4
C1 N4 N5 O3 6.6(3) .
C1 N4 N5 O4 -171.73(18) .
C2 N2 O1 N1 0.2(2) .
C1 N1 O1 N2 0.6(2) .
C3 N3 O2 C3 0.7(3) 10_766
O1 N1 C1 N4 177.66(17) .
O1 N1 C1 C2 -1.06(19) .
N5 N4 C1 N1 -3.0(3) .
N5 N4 C1 C2 175.57(17) .
O1 N2 C2 C1 -0.85(19) .
O1 N2 C2 C3 177.03(15) .
N1 C1 C2 N2 1.3(2) .
N4 C1 C2 N2 -177.50(17) .
N1 C1 C2 C3 -176.40(17) .
N4 C1 C2 C3 4.8(3) .
O2 N3 C3 O2 -0.8(3) 10_766
O2 N3 C3 C2 178.11(14) .
N2 C2 C3 N3 171.31(17) .
C1 C2 C3 N3 -11.3(3) .
N2 C2 C3 O2 -9.6(2) 10_766
C1 C2 C3 O2 167.81(17) 10_766

loop_
_platon_squeeze_void_nr
_platon_squeeze_void_average_x
_platon_squeeze_void_average_y
_platon_squeeze_void_average_z
_platon_squeeze_void_volume
_platon_squeeze_void_count_electrons
_platon_squeeze_void_content
1 0.000 0.000 -0.085 90 27 ' '
2 0.333 0.667 0.075 89 27 ' '
3 0.667 0.333 -0.120 89 27 ' '
